data_4309217
loop_
_publ_author_name
'Bao-Qing Ma'
'Karen L. Mulfort'
'Joseph T. Hupp'

_publ_section_title
;
Microporous Pillared Paddle-Wheel Frameworks Based on Mixed-Ligand
Coordination of Zinc Ions
;
_journal_name_full 'Inorganic Chemistry'
_journal_page_first 4912
_journal_page_last 4914
_journal_paper_doi 10.1021/ic050452i
_journal_volume 44
_journal_year 2005
_chemical_formula_sum 'C26 H16 N2 O8 Zn2'
_chemical_formula_weight 615.15
_chemical_name_systematic
; 
 ? 
;
_space_group_IT_number 2
_symmetry_cell_setting triclinic
_symmetry_space_group_name_Hall '-P 1'
_symmetry_space_group_name_H-M 'P -1'
_atom_sites_solution_hydrogens geom
_atom_sites_solution_primary direct
_atom_sites_solution_secondary difmap
_audit_creation_method SHELXL-97
_cell_angle_alpha 89.294(4)
_cell_angle_beta 89.081(4)
_cell_angle_gamma 79.691(3)
_cell_formula_units_Z 2
_cell_length_a 10.886(3)
_cell_length_b 10.919(3)
_cell_length_c 14.091(3)
_cell_measurement_temperature 120(1)
_cell_volume 1647.6(7)
_computing_cell_refinement SMART
_computing_data_collection SMART
_computing_data_reduction SAINT
_computing_molecular_graphics XP
_computing_publication_material XCIF
_computing_structure_refinement 'SHELXL-97 (Sheldrick, 1997)'
_computing_structure_solution 'SHELXS-97 (Sheldrick, 1990)'
_diffrn_ambient_temperature 120(1)
_diffrn_measured_fraction_theta_full 0.987
_diffrn_measured_fraction_theta_max 0.987
_diffrn_measurement_device_type 'SMART CCD 1000'
_diffrn_radiation_monochromator graphite
_diffrn_radiation_source 'fine-focus sealed tube'
_diffrn_radiation_type MoK\a
_diffrn_radiation_wavelength 0.71073
_diffrn_reflns_av_R_equivalents 0.0924
_diffrn_reflns_av_sigmaI/netI 0.1196
_diffrn_reflns_limit_h_max 13
_diffrn_reflns_limit_h_min -13
_diffrn_reflns_limit_k_max 13
_diffrn_reflns_limit_k_min -13
_diffrn_reflns_limit_l_max 17
_diffrn_reflns_limit_l_min -17
_diffrn_reflns_number 13148
_diffrn_reflns_theta_full 26.00
_diffrn_reflns_theta_max 26.00
_diffrn_reflns_theta_min 1.45
_exptl_absorpt_coefficient_mu 1.496
_exptl_absorpt_correction_T_max 0.864
_exptl_absorpt_correction_T_min 0.693
_exptl_absorpt_correction_type Face-index
_exptl_crystal_colour colorless
_exptl_crystal_density_diffrn 1.240
_exptl_crystal_density_method 'not measured'
_exptl_crystal_description block
_exptl_crystal_F_000 620
_exptl_crystal_size_max 0.21
_exptl_crystal_size_mid 0.10
_exptl_crystal_size_min 0.08
_refine_diff_density_max 3.127
_refine_diff_density_min -1.766
_refine_diff_density_rms 0.230
_refine_ls_extinction_method none
_refine_ls_goodness_of_fit_ref 1.004
_refine_ls_hydrogen_treatment mixed
_refine_ls_matrix_type full
_refine_ls_number_parameters 415
_refine_ls_number_reflns 6405
_refine_ls_number_restraints 354
_refine_ls_restrained_S_all 0.982
_refine_ls_R_factor_all 0.1242
_refine_ls_R_factor_gt 0.0950
_refine_ls_shift/su_max 0.008
_refine_ls_shift/su_mean 0.001
_refine_ls_structure_factor_coef Fsqd
_refine_ls_weighting_details 'calc w=1/[\s^2^(Fo^2^)+(0.1590P)^2^+0.0000P] where P=(Fo^2^+2Fc^2^)/3'
_refine_ls_weighting_scheme calc
_refine_ls_wR_factor_gt 0.2404
_refine_ls_wR_factor_ref 0.2510
_reflns_number_gt 4077
_reflns_number_total 6405
_reflns_threshold_expression >2sigma(I)
_cod_data_source_file ic050452isi20050325_110058.cif
_cod_data_source_block cavity
_cod_database_code 4309217

loop_
_symmetry_equiv_pos_as_xyz
'x, y, z'
'-x, -y, -z'

loop_
_atom_site_label
_atom_site_type_symbol
_atom_site_fract_x
_atom_site_fract_y
_atom_site_fract_z
_atom_site_U_iso_or_equiv
_atom_site_adp_type
_atom_site_occupancy
_atom_site_symmetry_multiplicity
_atom_site_calc_flag
_atom_site_refinement_flags
_atom_site_disorder_assembly
_atom_site_disorder_group
N1 N 0.2694(2) 0.1670(2) 0.55570(16) 0.0189(7) Uani 1 1 d U . .
N2 N 0.2764(2) 0.1634(2) 1.05473(17) 0.0215(7) Uani 1 1 d U . .
Zn1 Zn 0.27652(3) 0.16409(3) 0.19926(2) 0.01378(8) Uani 1 1 d . . .
Zn2 Zn 0.27228(3) 0.16080(3) 0.40877(2) 0.01430(8) Uani 1 1 d . . .
O1 O 0.2933(3) -0.0250(2) 0.37888(16) 0.0559(10) Uani 1 1 d U . .
O2 O 0.2949(3) -0.0221(2) 0.22249(15) 0.0369(7) Uani 1 1 d U . .
O3 O 0.2548(3) -0.6540(2) 0.37517(16) 0.0489(9) Uani 1 1 d U . .
O4 O 0.2572(3) -0.64998(19) 0.21865(16) 0.0387(7) Uani 1 1 d U . .
O5 O 0.4553(2) 0.1477(3) 0.38699(14) 0.0386(7) Uani 1 1 d U . .
O6 O 0.4590(2) 0.1532(2) 0.22904(15) 0.0334(7) Uani 1 1 d U . .
O7 O 1.08687(19) 0.1717(2) 0.39012(14) 0.0351(7) Uani 1 1 d U . .
O8 O 1.0923(2) 0.1752(2) 0.22982(16) 0.0380(7) Uani 1 1 d U . .
C1 C 0.2900(3) -0.0769(3) 0.3002(2) 0.0258(9) Uani 1 1 d U A .
C2 C 0.2780(3) -0.2096(3) 0.2994(2) 0.0253(8) Uani 1 1 d U . .
C3 C 0.3328(6) -0.2890(5) 0.3759(4) 0.0323(16) Uani 0.563(3) 1 d PU A 1
H3A H 0.3703 -0.2548 0.4273 0.039 Uiso 0.563(3) 1 calc PR A 1
C3' C 0.2195(10) -0.2692(8) 0.3716(6) 0.050(2) Uani 0.437(3) 1 d PU A 2
H3'A H 0.1820 -0.2204 0.4232 0.060 Uiso 0.437(3) 1 calc PR A 2
C4 C 0.3303(7) -0.4190(6) 0.3738(4) 0.0400(19) Uani 0.563(3) 1 d PU A 1
H4A H 0.3720 -0.4747 0.4201 0.048 Uiso 0.563(3) 1 calc PR A 1
C4' C 0.2136(8) -0.3851(7) 0.3719(5) 0.039(2) Uani 0.437(3) 1 d PU A 2
H4'A H 0.1760 -0.4195 0.4248 0.046 Uiso 0.437(3) 1 calc PR A 2
C5 C 0.2606(3) -0.4625(3) 0.2969(2) 0.0330(10) Uani 1 1 d U . .
C6 C 0.2181(7) -0.3858(6) 0.2287(5) 0.0475(19) Uani 0.563(3) 1 d PU A 1
H6B H 0.1759 -0.4166 0.1782 0.057 Uiso 0.563(3) 1 calc PR A 1
C6' C 0.3057(10) -0.4068(7) 0.2202(6) 0.048(2) Uani 0.437(3) 1 d PU A 2
H6'A H 0.3298 -0.4547 0.1650 0.057 Uiso 0.437(3) 1 calc PR A 2
C7 C 0.2308(7) -0.2617(6) 0.2254(4) 0.0447(19) Uani 0.563(3) 1 d PU A 1
H7A H 0.2060 -0.2129 0.1704 0.054 Uiso 0.563(3) 1 calc PR A 1
C7' C 0.3177(10) -0.2819(8) 0.2200(7) 0.052(3) Uani 0.437(3) 1 d PU A 2
H7'A H 0.3526 -0.2464 0.1664 0.063 Uiso 0.437(3) 1 calc PR A 2
C8 C 0.2570(3) -0.6003(3) 0.2980(2) 0.0268(9) Uani 1 1 d U A .
C9 C 0.5123(3) 0.1527(3) 0.3071(2) 0.0240(8) Uani 1 1 d U . .
C10 C 0.6472(3) 0.1575(3) 0.3069(2) 0.0220(8) Uani 1 1 d U . .
C11 C 0.7113(3) 0.1391(3) 0.3925(3) 0.0307(7) Uani 1 1 d U . .
H11A H 0.6691 0.1261 0.4503 0.037 Uiso 1 1 calc R . .
C12 C 0.8397(3) 0.1406(3) 0.39059(19) 0.0215(8) Uani 1 1 d U . .
H12A H 0.8856 0.1235 0.4474 0.026 Uiso 1 1 calc R . .
C13 C 0.9016(3) 0.1664(3) 0.3079(2) 0.0213(8) Uani 1 1 d U . .
C14 C 0.8359(3) 0.1856(3) 0.2245(2) 0.0294(9) Uani 1 1 d U . .
H14A H 0.8780 0.2035 0.1678 0.035 Uiso 1 1 calc R . .
C15 C 0.7074(3) 0.1792(3) 0.2213(2) 0.0280(9) Uani 1 1 d U . .
H15A H 0.6634 0.1893 0.1632 0.034 Uiso 1 1 calc R . .
C16 C 1.0382(3) 0.1707(3) 0.3083(2) 0.0245(8) Uani 1 1 d U . .
C17 C 0.1643(3) 0.1814(3) 0.6051(2) 0.0311(10) Uani 1 1 d U . .
H17A H 0.0883 0.1917 0.5713 0.037 Uiso 1 1 calc R . .
C18 C 0.1575(3) 0.1826(3) 0.7013(2) 0.0304(10) Uani 1 1 d U . .
H18A H 0.0794 0.1930 0.7339 0.036 Uiso 1 1 calc R . .
C19 C 0.2723(3) 0.1674(3) 0.7518(2) 0.0264(9) Uani 1 1 d U B .
C20 C 0.3794(3) 0.1523(3) 0.7002(2) 0.0270(9) Uani 1 1 d U . .
H20A H 0.4573 0.1427 0.7313 0.032 Uiso 1 1 calc R . .
C21 C 0.3760(3) 0.1507(3) 0.6016(2) 0.0325(10) Uani 1 1 d U . .
H21A H 0.4523 0.1376 0.5663 0.039 Uiso 1 1 calc R . .
C22 C 0.2730(3) 0.1666(3) 0.8577(2) 0.0264(9) Uani 1 1 d U . .
C23 C 0.1843(6) 0.2446(6) 0.9112(4) 0.0469(18) Uani 0.638(3) 1 d PU B 1
H23A H 0.1166 0.2966 0.8809 0.056 Uiso 0.638(3) 1 calc PR B 1
C23' C 0.1925(9) 0.1153(10) 0.9121(6) 0.036(2) Uani 0.362(3) 1 d PU B 2
H23B H 0.1351 0.0742 0.8807 0.044 Uiso 0.362(3) 1 calc PR B 2
C24 C 0.1948(6) 0.2464(6) 1.0079(4) 0.0418(17) Uani 0.638(3) 1 d PU B 1
H24A H 0.1417 0.3093 1.0427 0.050 Uiso 0.638(3) 1 calc PR B 1
C24' C 0.1875(10) 0.1176(10) 1.0054(6) 0.040(3) Uani 0.362(3) 1 d PU B 2
H24B H 0.1221 0.0875 1.0385 0.048 Uiso 0.362(3) 1 calc PR B 2
C25 C 0.3519(6) 0.0847(6) 1.0042(4) 0.0479(19) Uani 0.638(3) 1 d PU B 1
H25A H 0.4076 0.0220 1.0369 0.058 Uiso 0.638(3) 1 calc PR B 1
C25' C 0.3516(10) 0.2111(11) 1.0028(6) 0.042(3) Uani 0.362(3) 1 d PU B 2
H25B H 0.4105 0.2482 1.0361 0.050 Uiso 0.362(3) 1 calc PR B 2
C26 C 0.3580(6) 0.0844(5) 0.9067(3) 0.0414(17) Uani 0.638(3) 1 d PU B 1
H26A H 0.4205 0.0278 0.8741 0.050 Uiso 0.638(3) 1 calc PR B 1
C26' C 0.3609(9) 0.2173(10) 0.9072(6) 0.037(2) Uani 0.362(3) 1 d PU B 2
H26B H 0.4235 0.2540 0.8758 0.044 Uiso 0.362(3) 1 calc PR B 2

loop_
_atom_site_aniso_label
_atom_site_aniso_U_11
_atom_site_aniso_U_22
_atom_site_aniso_U_33
_atom_site_aniso_U_23
_atom_site_aniso_U_13
_atom_site_aniso_U_12
N1 0.0227(12) 0.0197(12) 0.0141(11) 0.0053(10) 0.0033(10) -0.0042(10)
N2 0.0321(13) 0.0185(12) 0.0141(11) -0.0011(10) -0.0022(10) -0.0050(11)
Zn1 0.02030(16) 0.01622(15) 0.00562(13) 0.00027(12) -0.00053(12) -0.00546(13)
Zn2 0.02064(16) 0.01652(15) 0.00666(14) -0.00081(12) 0.00054(12) -0.00587(13)
O1 0.129(3) 0.0256(12) 0.0124(11) -0.0014(10) 0.0105(14) -0.0134(15)
O2 0.0767(17) 0.0214(11) 0.0146(10) 0.0040(9) -0.0033(11) -0.0144(11)
O3 0.110(2) 0.0169(11) 0.0200(11) 0.0031(10) 0.0099(14) -0.0121(13)
O4 0.0791(16) 0.0157(10) 0.0261(11) -0.0038(9) -0.0088(12) -0.0204(10)
O5 0.0304(12) 0.0823(17) 0.0063(10) 0.0029(11) -0.0081(9) -0.0177(12)
O6 0.0289(11) 0.0562(14) 0.0167(10) 0.0048(10) 0.0089(9) -0.0129(11)
O7 0.0226(10) 0.0775(16) 0.0077(9) 0.0034(10) -0.0117(8) -0.0154(11)
O8 0.0236(11) 0.0648(16) 0.0283(12) -0.0039(12) 0.0137(10) -0.0167(11)
C1 0.0314(16) 0.0211(15) 0.0247(15) -0.0032(13) -0.0005(14) -0.0036(13)
C2 0.0370(17) 0.0200(14) 0.0203(14) 0.0011(12) 0.0018(13) -0.0092(13)
C3 0.074(4) 0.014(2) 0.012(2) -0.009(2) -0.008(3) -0.014(2)
C3' 0.087(5) 0.027(4) 0.035(4) -0.003(3) 0.033(4) -0.012(4)
C4 0.073(4) 0.023(3) 0.027(3) 0.003(2) -0.007(3) -0.015(3)
C4' 0.080(5) 0.022(3) 0.019(3) 0.002(3) 0.019(3) -0.027(3)
C5 0.053(2) 0.0207(15) 0.0269(16) 0.0075(13) -0.0006(15) -0.0117(14)
C6 0.071(4) 0.020(3) 0.053(3) 0.000(3) -0.037(3) -0.009(3)
C6' 0.098(5) 0.020(3) 0.028(4) -0.015(3) 0.026(4) -0.023(4)
C7 0.082(4) 0.027(3) 0.025(3) 0.015(2) -0.021(3) -0.009(3)
C7' 0.096(5) 0.031(4) 0.039(4) -0.012(3) 0.016(4) -0.036(4)
C8 0.0339(17) 0.0125(13) 0.0346(17) -0.0028(13) 0.0080(14) -0.0066(12)
C9 0.0274(15) 0.0267(16) 0.0153(14) -0.0064(12) -0.0083(12) 0.0033(13)
C10 0.0294(15) 0.0212(14) 0.0166(14) 0.0048(12) -0.0055(12) -0.0081(12)
C11 0.0315(16) 0.0136(13) 0.050 -0.0077(14) 0.005 -0.0126(12)
C12 0.0403(17) 0.0187(14) 0.0063(12) 0.0036(11) -0.0016(12) -0.0080(13)
C13 0.0198(14) 0.0275(15) 0.0183(14) -0.0050(12) -0.0009(12) -0.0088(12)
C14 0.0244(15) 0.0496(19) 0.0163(14) 0.0048(14) -0.0097(12) -0.0113(14)
C15 0.0367(18) 0.0280(16) 0.0187(15) 0.0081(13) 0.0004(14) -0.0046(14)
C16 0.0252(15) 0.0152(13) 0.0355(17) 0.0029(13) 0.0031(14) -0.0108(12)
C17 0.0331(17) 0.049(2) 0.0121(14) 0.0007(14) -0.0096(13) -0.0096(15)
C18 0.0318(17) 0.050(2) 0.0100(14) 0.0016(14) 0.0057(13) -0.0089(15)
C19 0.0411(18) 0.0240(15) 0.0139(14) 0.0029(12) 0.0024(13) -0.0060(14)
C20 0.0319(17) 0.0325(17) 0.0142(14) -0.0012(13) -0.0036(13) 0.0012(14)
C21 0.0343(17) 0.052(2) 0.0128(14) -0.0054(14) 0.0066(13) -0.0127(15)
C22 0.0311(16) 0.0371(17) 0.0089(13) -0.0052(13) 0.0029(12) -0.0007(14)
C23 0.053(3) 0.062(4) 0.010(2) 0.000(2) -0.004(2) 0.032(3)
C23' 0.040(4) 0.070(5) 0.009(3) 0.009(4) -0.012(3) -0.036(4)
C24 0.057(3) 0.047(3) 0.020(2) 0.011(2) -0.005(2) -0.005(3)
C24' 0.058(5) 0.059(5) 0.011(4) -0.009(4) -0.007(4) -0.030(4)
C25 0.061(4) 0.051(3) 0.020(3) 0.005(3) 0.000(3) 0.020(3)
C25' 0.044(5) 0.077(5) 0.007(3) -0.012(4) 0.005(3) -0.014(4)
C26 0.062(3) 0.047(3) 0.0018(19) -0.009(2) -0.005(2) 0.028(3)
C26' 0.036(4) 0.071(5) 0.010(4) -0.010(4) 0.016(3) -0.030(4)

loop_
_atom_type_symbol
_atom_type_description
_atom_type_scat_dispersion_real
_atom_type_scat_dispersion_imag
_atom_type_scat_source
C C 0.0033 0.0016 'International Tables Vol C Tables 4.2.6.8 and 6.1.1.4'
H H 0.0000 0.0000 'International Tables Vol C Tables 4.2.6.8 and 6.1.1.4'
N N 0.0061 0.0033 'International Tables Vol C Tables 4.2.6.8 and 6.1.1.4'
Zn Zn 0.2839 1.4301 'International Tables Vol C Tables 4.2.6.8 and 6.1.1.4'
O O 0.0106 0.0060 'International Tables Vol C Tables 4.2.6.8 and 6.1.1.4'

loop_
_geom_angle_atom_site_label_1
_geom_angle_atom_site_label_2
_geom_angle_atom_site_label_3
_geom_angle
_geom_angle_site_symmetry_1
_geom_angle_site_symmetry_3
_geom_angle_publ_flag
C17 N1 C21 118.7(3) . . ?
C17 N1 Zn2 121.9(2) . . ?
C21 N1 Zn2 119.3(2) . . ?
C25' N2 C25 65.3(6) . . ?
C25' N2 C24 80.9(5) . . ?
C25 N2 C24 116.6(4) . . ?
C25' N2 C24' 114.0(6) . . ?
C25 N2 C24' 82.9(5) . . ?
C24 N2 C24' 63.7(5) . . ?
C25' N2 Zn1 124.1(5) . 1_556 ?
C25 N2 Zn1 123.5(3) . 1_556 ?
C24 N2 Zn1 119.8(3) . 1_556 ?
C24' N2 Zn1 121.7(4) . 1_556 ?
O6 Zn1 O4 87.19(11) . 1_565 ?
O6 Zn1 O8 155.74(9) . 1_455 ?
O4 Zn1 O8 89.26(11) 1_565 1_455 ?
O6 Zn1 O2 89.31(11) . . ?
O4 Zn1 O2 162.97(9) 1_565 . ?
O8 Zn1 O2 87.11(11) 1_455 . ?
O6 Zn1 N2 102.93(10) . 1_554 ?
O4 Zn1 N2 98.59(9) 1_565 1_554 ?
O8 Zn1 N2 101.33(10) 1_455 1_554 ?
O2 Zn1 N2 98.44(9) . 1_554 ?
O6 Zn1 Zn2 78.10(6) . . ?
O4 Zn1 Zn2 82.39(7) 1_565 . ?
O8 Zn1 Zn2 77.64(7) 1_455 . ?
O2 Zn1 Zn2 80.58(6) . . ?
N2 Zn1 Zn2 178.59(8) 1_554 . ?
O5 Zn2 O7 163.64(8) . 1_455 ?
O5 Zn2 O3 87.42(12) . 1_565 ?
O7 Zn2 O3 89.69(12) 1_455 1_565 ?
O5 Zn2 O1 88.03(13) . . ?
O7 Zn2 O1 87.74(12) 1_455 . ?
O3 Zn2 O1 154.76(9) 1_565 . ?
O5 Zn2 N1 98.64(9) . . ?
O7 Zn2 N1 97.71(9) 1_455 . ?
O3 Zn2 N1 100.95(9) 1_565 . ?
O1 Zn2 N1 104.28(9) . . ?
O5 Zn2 Zn1 81.04(6) . . ?
O7 Zn2 Zn1 82.63(6) 1_455 . ?
O3 Zn2 Zn1 76.49(6) 1_565 . ?
O1 Zn2 Zn1 78.28(6) . . ?
N1 Zn2 Zn1 177.42(7) . . ?
C1 O1 Zn2 129.2(2) . . ?
C1 O2 Zn1 127.3(2) . . ?
C8 O3 Zn2 131.1(2) . 1_545 ?
C8 O4 Zn1 123.9(2) . 1_545 ?
C9 O5 Zn2 127.1(2) . . ?
C9 O6 Zn1 130.4(2) . . ?
C16 O7 Zn2 122.88(19) . 1_655 ?
C16 O8 Zn1 129.7(2) . 1_655 ?
O2 C1 O1 123.5(3) . . ?
O2 C1 C2 118.1(3) . . ?
O1 C1 C2 118.4(3) . . ?
C7 C2 C7' 39.8(5) . . ?
C7 C2 C3' 97.1(5) . . ?
C7' C2 C3' 115.4(6) . . ?
C7 C2 C3 118.7(4) . . ?
C7' C2 C3 101.9(5) . . ?
C3' C2 C3 50.5(5) . . ?
C7 C2 C1 122.5(4) . . ?
C7' C2 C1 119.9(5) . . ?
C3' C2 C1 124.5(4) . . ?
C3 C2 C1 118.3(3) . . ?
C4 C3 C2 119.7(5) . . ?
C4' C3' C2 124.0(7) . . ?
C3 C4 C5 116.8(5) . . ?
C3' C4' C5 122.0(7) . . ?
C6 C5 C6' 41.6(5) . . ?
C6 C5 C4' 96.8(5) . . ?
C6' C5 C4' 116.5(5) . . ?
C6 C5 C4 119.3(5) . . ?
C6' C5 C4 101.2(5) . . ?
C4' C5 C4 52.2(5) . . ?
C6 C5 C8 124.7(4) . . ?
C6' C5 C8 121.2(4) . . ?
C4' C5 C8 122.2(4) . . ?
C4 C5 C8 115.6(3) . . ?
C5 C6 C7 123.8(6) . . ?
C5 C6' C7' 122.2(7) . . ?
C2 C7 C6 120.7(5) . . ?
C6' C7' C2 119.3(8) . . ?
O3 C8 O4 125.7(3) . . ?
O3 C8 C5 118.5(3) . . ?
O4 C8 C5 115.8(3) . . ?
O6 C9 O5 122.9(3) . . ?
O6 C9 C10 118.3(3) . . ?
O5 C9 C10 118.7(3) . . ?
C11 C10 C15 121.8(3) . . ?
C11 C10 C9 118.7(3) . . ?
C15 C10 C9 119.4(3) . . ?
C10 C11 C12 118.0(3) . . ?
C13 C12 C11 121.8(3) . . ?
C14 C13 C12 119.1(3) . . ?
C14 C13 C16 120.3(3) . . ?
C12 C13 C16 120.7(3) . . ?
C13 C14 C15 121.6(3) . . ?
C10 C15 C14 117.7(3) . . ?
O8 C16 O7 126.7(3) . . ?
O8 C16 C13 117.4(3) . . ?
O7 C16 C13 115.8(3) . . ?
N1 C17 C18 124.2(3) . . ?
C17 C18 C19 117.6(3) . . ?
C20 C19 C18 117.5(3) . . ?
C20 C19 C22 121.6(3) . . ?
C18 C19 C22 120.9(3) . . ?
C19 C20 C21 120.3(3) . . ?
N1 C21 C20 121.7(3) . . ?
C23' C22 C26 81.9(5) . . ?
C23' C22 C23 61.6(5) . . ?
C26 C22 C23 116.5(4) . . ?
C23' C22 C26' 115.1(6) . . ?
C26 C22 C26' 64.0(5) . . ?
C23 C22 C26' 85.9(5) . . ?
C23' C22 C19 123.6(5) . . ?
C26 C22 C19 121.1(3) . . ?
C23 C22 C19 122.3(3) . . ?
C26' C22 C19 121.2(5) . . ?
C24 C23 C22 119.8(5) . . ?
C24' C23' C22 125.0(9) . . ?
N2 C24 C23 122.3(5) . . ?
C23' C24' N2 120.0(9) . . ?
N2 C25 C26 125.2(5) . . ?
N2 C25' C26' 129.9(10) . . ?
C22 C26 C25 118.8(5) . . ?
C25' C26' C22 115.6(9) . . ?

loop_
_geom_bond_atom_site_label_1
_geom_bond_atom_site_label_2
_geom_bond_distance
_geom_bond_site_symmetry_2
_geom_bond_publ_flag
N1 C17 1.316(4) . ?
N1 C21 1.320(4) . ?
N1 Zn2 2.072(2) . ?
N2 C25' 1.265(11) . ?
N2 C25 1.290(6) . ?
N2 C24 1.327(6) . ?
N2 C24' 1.369(11) . ?
N2 Zn1 2.037(2) 1_556 ?
Zn1 O6 2.020(2) . ?
Zn1 O4 2.025(2) 1_565 ?
Zn1 O8 2.027(2) 1_455 ?
Zn1 O2 2.030(2) . ?
Zn1 N2 2.037(2) 1_554 ?
Zn1 Zn2 2.9518(8) . ?
Zn2 O5 1.991(2) . ?
Zn2 O7 2.022(2) 1_455 ?
Zn2 O3 2.048(2) 1_565 ?
Zn2 O1 2.048(2) . ?
O1 C1 1.255(4) . ?
O2 C1 1.246(4) . ?
O3 C8 1.230(4) . ?
O3 Zn2 2.048(2) 1_545 ?
O4 C8 1.249(4) . ?
O4 Zn1 2.025(2) 1_545 ?
O5 C9 1.282(4) . ?
O6 C9 1.252(4) . ?
O7 C16 1.277(4) . ?
O7 Zn2 2.022(2) 1_655 ?
O8 C16 1.250(4) . ?
O8 Zn1 2.027(2) 1_655 ?
C1 C2 1.478(4) . ?
C2 C7 1.346(7) . ?
C2 C7' 1.395(9) . ?
C2 C3' 1.405(10) . ?
C2 C3 1.442(6) . ?
C3 C4 1.425(8) . ?
C3' C4' 1.278(11) . ?
C4 C5 1.465(8) . ?
C4' C5 1.394(8) . ?
C5 C6 1.302(7) . ?
C5 C6' 1.361(9) . ?
C5 C8 1.512(4) . ?
C6 C7 1.387(9) . ?
C6' C7' 1.393(12) . ?
C9 C10 1.479(5) . ?
C10 C11 1.398(5) . ?
C10 C15 1.401(4) . ?
C11 C12 1.400(5) . ?
C12 C13 1.388(4) . ?
C13 C14 1.379(4) . ?
C13 C16 1.497(4) . ?
C14 C15 1.415(5) . ?
C17 C18 1.356(4) . ?
C18 C19 1.431(5) . ?
C19 C20 1.350(5) . ?
C19 C22 1.491(4) . ?
C20 C21 1.391(4) . ?
C22 C23' 1.346(10) . ?
C22 C26 1.358(6) . ?
C22 C23 1.387(6) . ?
C22 C26' 1.390(11) . ?
C23 C24 1.370(7) . ?
C23' C24' 1.316(12) . ?
C25 C26 1.375(7) . ?
C25' C26' 1.352(12) . ?
